data_4515443
loop_
_publ_author_name
'Wu, Jia-Rui'
'Li, Bao'
'Zhang, Jiang-Wei'
'Yang, Ying-Wei'

_publ_section_title
;
 Semi-Rigid Molecular-Clip-Based Molecular Crystal Gearshift.
;
_journal_issue 1
_journal_name_full 'ACS applied materials &amp; interfaces'
_journal_page_first 998
_journal_page_last 1003
_journal_paper_doi 10.1021/acsami.8b20108
_journal_volume 11
_journal_year 2019
_chemical_formula_moiety 'I2, 2(C30 H32 O6)'
_chemical_formula_sum 'C60 H64 I2 O12'
_chemical_formula_weight 1230.91
_space_group_crystal_system triclinic
_space_group_IT_number 2
_space_group_name_Hall '-P 1'
_space_group_name_H-M_alt 'P -1'
_atom_sites_solution_hydrogens geom
_atom_sites_solution_primary direct
_atom_sites_solution_secondary difmap
_audit_creation_date 2018-06-24
_audit_creation_method
;
Olex2 1.2
(compiled 2018.04.18 svn.r3501 for OlexSys, GUI svn.r5488)
;
_cell_angle_alpha 82.119(4)
_cell_angle_beta 84.605(4)
_cell_angle_gamma 86.509(4)
_cell_formula_units_Z 1
_cell_length_a 7.9875(15)
_cell_length_b 11.333(2)
_cell_length_c 15.342(3)
_cell_measurement_reflns_used 1315
_cell_measurement_temperature 273
_cell_measurement_theta_max 22.762
_cell_measurement_theta_min 2.399
_cell_volume 1368.0(4)
_computing_cell_refinement 'SAINT v6.45A (Bruker, 2003)'
_computing_data_reduction 'SAINT v6.45A (Bruker, 2003)'
_computing_molecular_graphics 'Olex2 (Dolomanov et al., 2009)'
_computing_publication_material 'Olex2 (Dolomanov et al., 2009)'
_computing_structure_refinement 'XL (Sheldrick, 2008)'
_computing_structure_solution 'XS (Sheldrick, 2008)'
_diffrn_ambient_temperature 273.0
_diffrn_measured_fraction_theta_full 0.971
_diffrn_measured_fraction_theta_max 0.971
_diffrn_measurement_device_type 'CCD Area Detector'
_diffrn_radiation_monochromator graphite
_diffrn_radiation_type MoK\a
_diffrn_radiation_wavelength 0.71073
_diffrn_reflns_av_R_equivalents 0.0405
_diffrn_reflns_av_unetI/netI 0.1059
_diffrn_reflns_limit_h_max 9
_diffrn_reflns_limit_h_min -8
_diffrn_reflns_limit_k_max 14
_diffrn_reflns_limit_k_min -12
_diffrn_reflns_limit_l_max 15
_diffrn_reflns_limit_l_min -19
_diffrn_reflns_number 7793
_diffrn_reflns_theta_full 26.37
_diffrn_reflns_theta_max 26.37
_diffrn_reflns_theta_min 1.82
_diffrn_source 'fine-focus sealed tube'
_exptl_absorpt_coefficient_mu 1.212
_exptl_absorpt_correction_T_max 0.9880
_exptl_absorpt_correction_T_min 0.609369
_exptl_absorpt_correction_type multi-scan
_exptl_absorpt_process_details
;
SADABS v.2.10 (Bruker,2003) was used for absorption correction.
R(int) was 0.0584 before and 0.0294 after correction.
The Ratio of minimum to maximum transmission is 0.6094.
The \l/2 correction factor is 0.0015.
;
_exptl_crystal_colour 'clear light gray'
_exptl_crystal_colour_lustre clear
_exptl_crystal_colour_modifier light
_exptl_crystal_colour_primary gray
_exptl_crystal_density_diffrn 1.494
_exptl_crystal_density_method 'not measured'
_exptl_crystal_description block
_exptl_crystal_F_000 626
_exptl_crystal_size_max 0.01
_exptl_crystal_size_mid 0.01
_exptl_crystal_size_min 0.01
_refine_diff_density_max 1.336
_refine_diff_density_min -0.848
_refine_diff_density_rms 0.239
_refine_ls_extinction_method none
_refine_ls_goodness_of_fit_ref 1.068
_refine_ls_hydrogen_treatment constr
_refine_ls_matrix_type full
_refine_ls_number_parameters 340
_refine_ls_number_reflns 5415
_refine_ls_number_restraints 93
_refine_ls_restrained_S_all 1.059
_refine_ls_R_factor_all 0.1311
_refine_ls_R_factor_gt 0.0962
_refine_ls_shift/su_max 0.001
_refine_ls_shift/su_mean 0.000
_refine_ls_structure_factor_coef Fsqd
_refine_ls_weighting_details 'calc w=1/[\s^2^(Fo^2^)+(0.1463P)^2^+13.2792P] where P=(Fo^2^+2Fc^2^)/3'
_refine_ls_weighting_scheme calc
_refine_ls_wR_factor_gt 0.2634
_refine_ls_wR_factor_ref 0.2916
_reflns_number_gt 3770
_reflns_number_total 5415
_reflns_threshold_expression >2sigma(I)
_cod_data_source_file am8b20108_si_003.cif
_cod_data_source_block ca146m
_cod_original_cell_volume 1367.9(5)
_cod_database_code 4515443
_olex2_refinement_description
;
1. Fixed Uiso
 At 1.2 times of:
  All C(H) groups, All C(H,H) groups
 At 1.5 times of:
  All C(H,H,H) groups
2. Rigid bond restraints
 All non-hydrogen atoms
 with sigma for 1-2 distances of 0.01 and sigma for 1-3 distances of 0.01
3.a Secondary CH2 refined with riding coordinates:
 C18(H18A,H18B), C28(H28A,H28B)
3.b Aromatic/amide H refined with riding coordinates:
 C5(H5), C10(H10), C13(H13), C14(H14), C15(H15), C19(H19), C22(H22), C29(H29),
 C33(H33), C1(H1)
3.c Idealised Me refined as rotating group:
 C30(H30A,H30B,H30C), C31(H31A,H31B,H31C), C32(H32A,H32B,H32C), C34(H34A,H34B,
 H34C), C35(H35A,H35B,H35C), C36(H36A,H36B,H36C)
;
_olex2_submission_special_instructions 'No special instructions were received'

loop_
_space_group_symop_id
_space_group_symop_operation_xyz
1 'x, y, z'
2 '-x, -y, -z'

loop_
_atom_site_label
_atom_site_type_symbol
_atom_site_fract_x
_atom_site_fract_y
_atom_site_fract_z
_atom_site_U_iso_or_equiv
_atom_site_adp_type
_atom_site_occupancy
_atom_site_calc_flag
_atom_site_refinement_flags_posn
_atom_site_refinement_flags_adp
I1 I 0.10922(11) 0.91635(7) 0.03928(6) 0.0384(3) Uani 1 d . U
O1 O -0.8296(8) 0.5870(6) 0.0362(4) 0.0220(15) Uani 1 d . U
O2 O -0.4808(8) 0.8045(6) 0.1850(4) 0.0230(15) Uani 1 d . U
O3 O -0.3175(8) 0.7023(6) -0.1087(4) 0.0216(14) Uani 1 d . U
O4 O -1.2084(8) 0.9133(6) -0.3274(5) 0.0255(16) Uani 1 d . U
C5 C -0.6545(12) 0.7013(8) 0.1126(6) 0.0188(18) Uani 1 d . U
H5 H -0.7324 0.7012 0.1616 0.023 Uiso 1 calc R .
C6 C -0.6868(11) 0.6448(8) 0.0407(6) 0.0143(17) Uani 1 d . U
O7 O -0.7051(8) 1.0787(6) -0.4497(5) 0.0254(16) Uani 1 d . U
O8 O -1.1678(9) 1.3303(6) -0.3354(5) 0.0290(16) Uani 1 d . U
C9 C -0.4226(11) 0.7035(8) -0.0339(6) 0.0145(17) Uani 1 d . U
C10 C -0.7354(11) 0.7727(8) -0.1814(6) 0.0133(17) Uani 1 d . U
H10 H -0.7341 0.8035 -0.1283 0.016 Uiso 1 calc R .
C11 C -0.5716(11) 0.6470(7) -0.0341(5) 0.0109(15) Uani 1 d . U
C12 C -0.5059(12) 0.7566(8) 0.1092(6) 0.0187(18) Uani 1 d . U
C13 C -0.6013(12) 0.5010(8) -0.2837(6) 0.019(2) Uani 1 d . U
H13 H -0.5540 0.4539 -0.2369 0.023 Uiso 1 calc R .
C14 C -0.8047(11) 0.8450(8) -0.2533(6) 0.0144(18) Uani 1 d . U
H14 H -0.8468 0.9218 -0.2462 0.017 Uiso 1 calc R .
C15 C -0.3868(12) 0.7608(8) 0.0368(6) 0.0175(18) Uani 1 d . U
H15 H -0.2875 0.8001 0.0355 0.021 Uiso 1 calc R .
C16 C -1.0894(13) 1.2244(8) -0.3553(6) 0.0203(19) Uani 1 d . U
C17 C -0.8113(11) 0.8048(7) -0.3324(5) 0.0128(17) Uani 1 d . U
C18 C -0.6007(11) 0.5826(8) -0.1105(6) 0.0144(18) Uani 1 d . U
H18A H -0.4947 0.5449 -0.1310 0.017 Uiso 1 calc R .
H18B H -0.6778 0.5198 -0.0896 0.017 Uiso 1 calc R .
C19 C -0.7403(11) 0.6389(9) -0.4232(6) 0.0173(18) Uani 1 d . U
H19 H -0.7876 0.6841 -0.4709 0.021 Uiso 1 calc R .
C20 C -0.7440(11) 0.6870(7) -0.3426(6) 0.0114(16) Uani 1 d . U
C21 C -0.6704(10) 0.6598(8) -0.1871(5) 0.0110(16) Uani 1 d . U
C22 C -0.9272(12) 1.2133(8) -0.3953(6) 0.0188(18) Uani 1 d . U
H22 H -0.8616 1.2793 -0.4104 0.023 Uiso 1 calc R .
C23 C -0.8659(11) 1.1009(8) -0.4120(6) 0.0173(17) Uani 1 d . U
C24 C -0.6720(11) 0.6145(7) -0.2713(5) 0.0110(16) Uani 1 d . U
C25 C -0.9589(11) 0.9998(8) -0.3890(5) 0.0131(16) Uani 1 d . U
C26 C -1.1240(12) 1.0166(9) -0.3499(6) 0.0199(19) Uani 1 d . U
C28 C -0.8926(12) 0.8793(8) -0.4079(6) 0.0158(18) Uani 1 d . U
H28A H -0.8105 0.8888 -0.4588 0.019 Uiso 1 calc R .
H28B H -0.9845 0.8364 -0.4234 0.019 Uiso 1 calc R .
C29 C -0.6704(13) 0.5299(9) -0.4330(7) 0.022(2) Uani 1 d . U
H29 H -0.6685 0.5016 -0.4872 0.026 Uiso 1 calc R .
C30 C -0.9373(14) 0.5651(11) 0.1153(8) 0.035(3) Uani 1 d . U
H30A H -1.0234 0.5134 0.1066 0.053 Uiso 1 calc GR .
H30B H -0.9885 0.6392 0.1306 0.053 Uiso 1 calc GR .
H30C H -0.8728 0.5279 0.1622 0.053 Uiso 1 calc GR .
C31 C -1.3774(14) 0.9225(10) -0.2900(9) 0.037(3) Uani 1 d . U
H31A H -1.4414 0.9787 -0.3280 0.056 Uiso 1 calc GR .
H31B H -1.3794 0.9491 -0.2331 0.056 Uiso 1 calc GR .
H31C H -1.4255 0.8459 -0.2836 0.056 Uiso 1 calc GR .
C32 C -1.0740(15) 1.4365(9) -0.3611(7) 0.030(2) Uani 1 d . U
H32A H -1.0307 1.4397 -0.4219 0.045 Uiso 1 calc GR .
H32B H -0.9821 1.4347 -0.3248 0.045 Uiso 1 calc GR .
H32C H -1.1467 1.5057 -0.3538 0.045 Uiso 1 calc GR .
C33 C -0.6001(14) 0.4583(9) -0.3619(7) 0.026(2) Uani 1 d . U
H33 H -0.5535 0.3825 -0.3686 0.031 Uiso 1 calc R .
C34 C -0.3259(14) 0.8548(12) 0.1909(8) 0.037(3) Uani 1 d . U
H34A H -0.3151 0.9254 0.1488 0.055 Uiso 1 calc GR .
H34B H -0.2353 0.7981 0.1787 0.055 Uiso 1 calc GR .
H34C H -0.3215 0.8751 0.2494 0.055 Uiso 1 calc GR .
C35 C -0.6136(16) 1.1777(11) -0.4900(9) 0.042(3) Uani 1 d . U
H35A H -0.5201 1.1508 -0.5275 0.063 Uiso 1 calc GR .
H35B H -0.5729 1.2171 -0.4451 0.063 Uiso 1 calc GR .
H35C H -0.6858 1.2323 -0.5246 0.063 Uiso 1 calc GR .
C36 C -0.1586(14) 0.7514(11) -0.1138(8) 0.032(3) Uani 1 d . U
H36A H -0.1018 0.7465 -0.1713 0.048 Uiso 1 calc GR .
H36B H -0.0929 0.7077 -0.0697 0.048 Uiso 1 calc GR .
H36C H -0.1727 0.8334 -0.1040 0.048 Uiso 1 calc GR .
C1 C -1.1879(12) 1.1278(9) -0.3327(6) 0.0194(18) Uani 1 d . U
H1 H -1.2965 1.1373 -0.3060 0.023 Uiso 1 calc R .

loop_
_atom_site_aniso_label
_atom_site_aniso_U_11
_atom_site_aniso_U_22
_atom_site_aniso_U_33
_atom_site_aniso_U_23
_atom_site_aniso_U_13
_atom_site_aniso_U_12
I1 0.0387(5) 0.0346(4) 0.0421(5) -0.0061(3) -0.0043(4) -0.0002(3)
O1 0.012(3) 0.036(4) 0.017(3) 0.000(3) 0.001(3) -0.007(3)
O2 0.014(3) 0.038(4) 0.019(3) -0.010(3) -0.005(3) -0.001(3)
O3 0.012(3) 0.037(4) 0.017(3) -0.007(3) 0.001(3) -0.008(3)
O4 0.011(3) 0.025(3) 0.036(4) 0.009(3) 0.004(3) -0.001(3)
C5 0.018(5) 0.025(5) 0.012(4) -0.001(3) -0.002(4) 0.004(4)
C6 0.008(4) 0.016(4) 0.016(4) 0.005(3) -0.003(3) 0.003(3)
O7 0.009(3) 0.026(4) 0.039(4) -0.004(3) 0.008(3) -0.001(3)
O8 0.023(4) 0.028(3) 0.031(4) -0.001(3) 0.013(3) 0.007(3)
C9 0.011(4) 0.021(4) 0.012(4) 0.001(3) -0.003(3) -0.001(3)
C10 0.010(4) 0.019(4) 0.010(4) 0.002(3) -0.004(3) -0.005(3)
C11 0.011(4) 0.014(4) 0.007(4) 0.004(3) -0.002(3) 0.004(3)
C12 0.017(5) 0.021(4) 0.019(4) -0.003(4) -0.005(3) 0.004(4)
C13 0.019(5) 0.017(4) 0.021(5) -0.001(3) -0.008(4) 0.006(4)
C14 0.012(5) 0.014(4) 0.016(4) 0.001(3) -0.006(4) 0.005(3)
C15 0.015(5) 0.024(5) 0.014(4) 0.000(3) -0.003(3) -0.005(4)
C16 0.021(5) 0.023(4) 0.016(5) -0.002(4) -0.005(4) 0.005(3)
C17 0.015(5) 0.015(4) 0.007(4) 0.005(3) -0.001(3) -0.006(3)
C18 0.011(5) 0.017(4) 0.015(4) 0.000(3) -0.007(4) 0.001(3)
C19 0.008(4) 0.033(5) 0.011(4) -0.003(3) -0.001(3) 0.002(4)
C20 0.007(4) 0.015(4) 0.013(4) -0.001(3) -0.004(3) -0.002(3)
C21 0.004(4) 0.019(4) 0.008(4) 0.005(3) 0.000(3) -0.002(3)
C22 0.022(5) 0.019(4) 0.013(5) 0.005(3) 0.001(4) 0.001(3)
C23 0.010(4) 0.027(4) 0.013(4) 0.004(4) -0.002(3) -0.001(3)
C24 0.008(4) 0.016(4) 0.008(4) 0.003(3) -0.001(3) 0.000(3)
C25 0.010(4) 0.025(4) 0.003(4) 0.004(3) -0.001(3) 0.001(3)
C26 0.011(4) 0.025(4) 0.019(5) 0.007(4) 0.003(4) 0.003(3)
C28 0.013(5) 0.021(4) 0.011(4) 0.006(3) -0.002(3) 0.000(3)
C29 0.021(5) 0.027(5) 0.020(5) -0.008(4) -0.001(4) -0.004(4)
C30 0.014(5) 0.046(7) 0.046(7) -0.008(5) 0.006(5) -0.016(5)
C31 0.020(5) 0.028(6) 0.054(8) 0.012(5) 0.017(5) 0.001(4)
C32 0.040(7) 0.025(5) 0.021(5) 0.007(4) 0.000(5) 0.005(4)
C33 0.027(6) 0.025(5) 0.024(5) -0.006(4) 0.002(4) 0.011(4)
C34 0.026(6) 0.054(7) 0.036(7) -0.023(6) 0.002(5) -0.015(5)
C35 0.035(7) 0.044(6) 0.047(8) -0.021(6) 0.032(6) -0.021(5)
C36 0.016(5) 0.046(7) 0.034(6) -0.007(5) 0.008(4) -0.011(5)
C1 0.013(5) 0.029(4) 0.011(4) 0.005(4) 0.009(4) 0.005(3)

loop_
_atom_type_symbol
_atom_type_description
_atom_type_scat_dispersion_real
_atom_type_scat_dispersion_imag
_atom_type_scat_source
C C 0.0033 0.0016 'International Tables Vol C Tables 4.2.6.8 and 6.1.1.4'
H H 0.0000 0.0000 'International Tables Vol C Tables 4.2.6.8 and 6.1.1.4'
I I -0.4742 1.8119 'International Tables Vol C Tables 4.2.6.8 and 6.1.1.4'
O O 0.0106 0.0060 'International Tables Vol C Tables 4.2.6.8 and 6.1.1.4'

loop_
_geom_angle_atom_site_label_1
_geom_angle_atom_site_label_2
_geom_angle_atom_site_label_3
_geom_angle
C6 O1 C30 117.1(8)
C12 O2 C34 118.9(8)
C9 O3 C36 119.6(8)
C26 O4 C31 117.8(8)
C12 C5 C6 118.6(9)
O1 C6 C5 124.1(9)
O1 C6 C11 115.0(8)
C5 C6 C11 120.9(8)
C23 O7 C35 117.7(8)
C16 O8 C32 116.7(8)
O3 C9 C11 114.8(8)
O3 C9 C15 122.9(8)
C11 C9 C15 122.3(9)
C21 C10 C14 122.5(8)
C6 C11 C18 121.6(8)
C9 C11 C6 118.2(8)
C9 C11 C18 120.0(8)
O2 C12 C15 122.5(8)
C5 C12 O2 114.6(9)
C5 C12 C15 122.8(9)
C33 C13 C24 121.8(8)
C17 C14 C10 121.6(8)
C12 C15 C9 117.2(9)
O8 C16 C22 124.5(9)
C1 C16 O8 113.7(9)
C1 C16 C22 121.7(9)
C14 C17 C20 118.5(7)
C14 C17 C28 121.8(8)
C20 C17 C28 119.7(7)
C21 C18 C11 114.7(7)
C29 C19 C20 122.0(8)
C19 C20 C17 122.6(8)
C19 C20 C24 117.1(8)
C24 C20 C17 120.3(8)
C10 C21 C18 122.5(8)
C10 C21 C24 117.5(7)
C24 C21 C18 120.0(7)
C23 C22 C16 117.9(9)
O7 C23 C22 123.0(8)
O7 C23 C25 114.2(8)
C22 C23 C25 122.8(9)
C13 C24 C20 119.3(8)
C13 C24 C21 121.1(7)
C20 C24 C21 119.6(7)
C23 C25 C26 116.9(8)
C23 C25 C28 122.4(8)
C26 C25 C28 120.6(8)
O4 C26 C25 114.1(8)
O4 C26 C1 124.4(9)
C1 C26 C25 121.4(9)
C25 C28 C17 114.6(7)
C19 C29 C33 120.6(9)
C13 C33 C29 119.2(9)
C16 C1 C26 119.3(9)

loop_
_geom_bond_atom_site_label_1
_geom_bond_atom_site_label_2
_geom_bond_distance
_geom_bond_site_symmetry_2
I1 I1 2.7310(16) 2_575
O1 C6 1.361(11) .
O1 C30 1.422(13) .
O2 C12 1.386(11) .
O2 C34 1.409(13) .
O3 C9 1.358(11) .
O3 C36 1.408(12) .
O4 C26 1.373(12) .
O4 C31 1.420(12) .
C5 C6 1.399(13) .
C5 C12 1.369(14) .
C6 C11 1.401(13) .
O7 C23 1.382(11) .
O7 C35 1.413(13) .
O8 C16 1.378(12) .
O8 C32 1.446(13) .
C9 C11 1.386(13) .
C9 C15 1.398(12) .
C10 C14 1.417(11) .
C10 C21 1.362(12) .
C11 C18 1.506(11) .
C12 C15 1.390(14) .
C13 C24 1.403(12) .
C13 C33 1.353(14) .
C14 C17 1.360(12) .
C16 C22 1.386(14) .
C16 C1 1.374(14) .
C17 C20 1.432(12) .
C17 C28 1.511(11) .
C18 C21 1.496(11) .
C19 C20 1.414(12) .
C19 C29 1.347(13) .
C20 C24 1.420(11) .
C21 C24 1.456(11) .
C22 C23 1.385(13) .
C23 C25 1.390(13) .
C25 C26 1.410(13) .
C25 C28 1.490(12) .
C26 C1 1.381(14) .
C29 C33 1.407(14) .
